data_2017749
loop_
_publ_author_name
'Sakthivel, Chinniah'
'Jeyaraman, Ramasubbu'

_publ_section_title
;
 Forced twin-chair conformation in 7-benzoyl- and
 7-phenylacetyl-<i>r</i>-2,<i>c</i>-4,<i>t</i>-6,<i>t</i>-8-tetraphenyl-3-thia-7-azabicyclo[3.3.1]nonanes
 with 1,3-diaxial phenyl groups in the piperidine ring: single- and
 double-layered supramolecular sheets built from
 C---H&#x00B7;&#x00B7;&#x00B7;O and
 C---H&#x00B7;&#x00B7;&#x00B7;\p(arene) hydrogen bonds
;
_journal_coeditor_code GD3335
_journal_issue 8
_journal_name_full 'Acta Crystallographica Section C'
_journal_page_first o396
_journal_page_last o400
_journal_paper_doi 10.1107/S0108270110023115
_journal_volume 66
_journal_year 2010
_chemical_formula_iupac 'C38 H33 N O S'
_chemical_formula_moiety 'C38 H33 N O S'
_chemical_formula_sum 'C38 H33 N O S'
_chemical_formula_weight 551.72
_chemical_name_common
;
N-Benzoyl-<i>r</i>-2,<i>c</i>-4,<i>t</i>-6,<i>t</i>-8-
tetraphenyl-3-thia-7-azabicyclo[3.3.1]nonane
;
_chemical_name_systematic
;
phenyl(<i>r</i>-2,<i>c</i>-4,<i>t</i>-6,<i>t</i>-8-tetraphenyl-
3-thia-7-azabicyclo[3.3.1]nonan-7-yl)methanone
;
_space_group_IT_number 14
_symmetry_cell_setting monoclinic
_symmetry_space_group_name_Hall '-P 2ybc'
_symmetry_space_group_name_H-M 'P 1 21/c 1'
_atom_sites_solution_hydrogens geom
_atom_sites_solution_primary direct
_atom_sites_solution_secondary difmap
_cell_angle_alpha 90
_cell_angle_beta 92.046(5)
_cell_angle_gamma 90
_cell_formula_units_Z 4
_cell_length_a 16.139(5)
_cell_length_b 10.145(5)
_cell_length_c 17.453(5)
_cell_measurement_reflns_used 7350
_cell_measurement_temperature 293(2)
_cell_measurement_theta_max 28.68
_cell_measurement_theta_min 1.283
_cell_volume 2855.8(19)
_computing_cell_refinement
;
APEX2 (Bruker, 2004) and SAINT (Bruker, 2004)
;
_computing_data_collection 'APEX2 (Bruker, 2004)'
_computing_data_reduction
;
SAINT (Bruker, 2004) and XPREP (Bruker, 2004)
;
_computing_molecular_graphics
;
ORTEP32 (Farrugia, 1997) and PLATON (Spek, 2009)
;
_computing_publication_material
;
PLATON (Spek, 2009) and  publCIF (Westrip, 2010)
;
_computing_structure_refinement 'SHELXL97 (Sheldrick, 2008)'
_computing_structure_solution 'SHELXS97 (Sheldrick, 2008)'
_diffrn_ambient_temperature 293(2)
_diffrn_measured_fraction_theta_full 1.000
_diffrn_measured_fraction_theta_max 1.000
_diffrn_measurement_device_type 'Bruker Kappa APEXII CCD area-detector'
_diffrn_measurement_method '\w and \f'
_diffrn_radiation_monochromator graphite
_diffrn_radiation_source 'Fine-focus sealed tube'
_diffrn_radiation_type MoK\a
_diffrn_radiation_wavelength 0.71073
_diffrn_reflns_av_R_equivalents 0.0336
_diffrn_reflns_av_sigmaI/netI 0.0267
_diffrn_reflns_limit_h_max 19
_diffrn_reflns_limit_h_min -19
_diffrn_reflns_limit_k_max 11
_diffrn_reflns_limit_k_min -12
_diffrn_reflns_limit_l_max 21
_diffrn_reflns_limit_l_min -21
_diffrn_reflns_number 27638
_diffrn_reflns_reduction_process
;
;
_diffrn_reflns_theta_full 26.00
_diffrn_reflns_theta_max 26.00
_diffrn_reflns_theta_min 2.32
_diffrn_standards_interval_count 100
_diffrn_standards_interval_time 60
_diffrn_standards_number 1
_exptl_absorpt_coefficient_mu 0.146
_exptl_absorpt_correction_T_max 0.974
_exptl_absorpt_correction_T_min 0.957
_exptl_absorpt_correction_type multi-scan
_exptl_absorpt_process_details '[SADABS (Bruker, 2004; Blessing, 1995)]'
_exptl_crystal_colour colourless
_exptl_crystal_density_diffrn 1.283
_exptl_crystal_density_method 'not measured'
_exptl_crystal_description prism
_exptl_crystal_F_000 1168
_exptl_crystal_size_max 0.300
_exptl_crystal_size_mid 0.220
_exptl_crystal_size_min 0.180
_refine_diff_density_max 0.330
_refine_diff_density_min -0.243
_refine_ls_extinction_method none
_refine_ls_goodness_of_fit_ref 1.048
_refine_ls_hydrogen_treatment constr
_refine_ls_matrix_type full
_refine_ls_number_parameters 370
_refine_ls_number_reflns 5605
_refine_ls_number_restraints 0
_refine_ls_restrained_S_all 1.048
_refine_ls_R_factor_all 0.0566
_refine_ls_R_factor_gt 0.0382
_refine_ls_shift/su_max 0.001
_refine_ls_shift/su_mean 0.000
_refine_ls_structure_factor_coef Fsqd
_refine_ls_weighting_details 'calc w = 1/[\s^2^(Fo^2^)+(0.0440P)^2^+0.6605P] where P=(Fo^2^+2Fc^2^)/3'
_refine_ls_weighting_scheme calc
_refine_ls_wR_factor_gt 0.0941
_refine_ls_wR_factor_ref 0.1031
_reflns_number_gt 4267
_reflns_number_total 5605
_reflns_threshold_expression I>2\s(I)
_cod_data_source_file gd3335.cif
_cod_data_source_block I
_cod_original_sg_symbol_H-M 'P 21/c'
_cod_database_code 2017749
_cod_database_fobs_code 2017749

loop_
_symmetry_equiv_pos_site_id
_symmetry_equiv_pos_as_xyz
1 x,y,z
2 -x,1/2+y,1/2-z
3 -x,-y,-z
4 x,1/2-y,1/2+z

loop_
_atom_site_aniso_label
_atom_site_aniso_U_11
_atom_site_aniso_U_22
_atom_site_aniso_U_33
_atom_site_aniso_U_12
_atom_site_aniso_U_13
_atom_site_aniso_U_23
S3 0.0406(2) 0.0369(2) 0.0567(3) -0.0011(2) -0.0019(2) -0.0060(2)
O29 0.0545(7) 0.0500(8) 0.0743(9) 0.0168(6) 0.0012(6) 0.0231(7)
N7 0.0327(6) 0.0295(7) 0.0392(7) 0.0019(5) -0.0028(5) 0.0024(5)
C1 0.0384(8) 0.0317(8) 0.0383(8) 0.0013(6) -0.0042(6) 0.0037(6)
C2 0.0387(8) 0.0400(9) 0.0389(8) -0.0002(7) -0.0068(6) 0.0009(7)
C4 0.0456(9) 0.0477(10) 0.0424(9) 0.0000(8) 0.0002(7) -0.0065(8)
C5 0.0377(8) 0.0424(10) 0.0426(8) -0.0028(7) 0.0041(7) -0.0023(7)
C6 0.0337(8) 0.0369(9) 0.0467(9) 0.0036(7) 0.0001(6) -0.0021(7)
C8 0.0309(7) 0.0304(8) 0.0377(8) 0.0019(6) -0.0019(6) 0.0039(6)
C9 0.0452(9) 0.0431(10) 0.0384(8) -0.0049(7) -0.0002(7) 0.0020(7)
C10 0.0372(8) 0.0401(9) 0.0376(8) 0.0015(7) -0.0080(6) 0.0031(7)
C11 0.0394(9) 0.0421(10) 0.0512(9) 0.0030(7) -0.0092(7) 0.0013(8)
C12 0.0438(9) 0.0567(12) 0.0535(10) 0.0086(8) -0.0019(8) -0.0015(9)
C13 0.0432(9) 0.0674(13) 0.0572(11) -0.0034(9) 0.0039(8) 0.0099(10)
C14 0.0510(10) 0.0513(12) 0.0592(11) -0.0117(9) -0.0045(8) 0.0045(9)
C15 0.0453(9) 0.0440(10) 0.0491(9) -0.0026(8) -0.0042(7) -0.0036(8)
C16 0.0433(9) 0.0473(11) 0.0524(10) -0.0008(8) 0.0015(7) -0.0126(9)
C17 0.0586(11) 0.0558(12) 0.0668(12) 0.0106(9) 0.0135(9) -0.0065(10)
C18 0.0735(14) 0.0583(14) 0.0940(16) 0.0194(11) 0.0095(12) -0.0021(12)
C19 0.0653(13) 0.0702(16) 0.1039(19) 0.0197(12) 0.0113(13) -0.0245(14)
C20 0.0626(13) 0.0830(17) 0.0818(15) 0.0048(12) 0.0193(11) -0.0309(14)
C21 0.0565(11) 0.0629(13) 0.0583(11) -0.0016(10) 0.0085(9) -0.0157(10)
C22 0.0310(8) 0.0492(10) 0.0521(9) 0.0045(7) 0.0022(7) -0.0120(8)
C23 0.0419(10) 0.0619(13) 0.0709(12) -0.0095(9) 0.0009(8) -0.0029(10)
C24 0.0449(11) 0.0728(15) 0.1000(17) -0.0167(10) 0.0082(11) -0.0191(13)
C25 0.0372(10) 0.0935(19) 0.1014(18) -0.0088(11) -0.0020(11) -0.0434(15)
C26 0.0453(11) 0.105(2) 0.0764(14) 0.0106(12) -0.0192(10) -0.0245(14)
C27 0.0436(10) 0.0682(13) 0.0616(11) 0.0065(9) -0.0074(8) -0.0076(10)
C28 0.0407(8) 0.0348(9) 0.0444(9) 0.0024(7) -0.0069(7) 0.0032(7)
C30 0.0431(8) 0.0360(9) 0.0372(8) 0.0015(7) -0.0043(6) 0.0102(7)
C31 0.0582(11) 0.0489(11) 0.0398(9) -0.0069(8) -0.0038(8) 0.0043(8)
C32 0.0714(13) 0.0615(13) 0.0419(9) 0.0071(10) 0.0100(9) 0.0034(9)
C33 0.0544(11) 0.0815(16) 0.0555(11) 0.0038(11) 0.0120(9) 0.0167(11)
C34 0.0542(11) 0.0673(14) 0.0642(12) -0.0180(10) -0.0008(9) 0.0123(11)
C35 0.0601(11) 0.0437(10) 0.0545(10) -0.0063(9) 0.0009(8) 0.0030(8)
C36 0.0326(7) 0.0324(8) 0.0423(8) -0.0001(6) 0.0045(6) 0.0013(7)
C37 0.0451(9) 0.0354(9) 0.0499(9) -0.0006(7) -0.0056(7) 0.0003(8)
C38 0.0552(11) 0.0470(11) 0.0636(11) -0.0077(9) -0.0069(9) -0.0110(9)
C39 0.0579(11) 0.0369(11) 0.0817(14) -0.0071(8) 0.0063(10) -0.0142(10)
C40 0.0569(11) 0.0316(10) 0.0820(13) 0.0050(8) 0.0025(10) 0.0025(9)
C41 0.0435(9) 0.0374(10) 0.0584(10) 0.0038(7) -0.0033(8) 0.0031(8)

loop_
_atom_site_type_symbol
_atom_site_label
_atom_site_fract_x
_atom_site_fract_y
_atom_site_fract_z
_atom_site_U_iso_or_equiv
_atom_site_thermal_displace_type
_atom_site_calc_flag
_atom_site_refinement_flags
_atom_site_occupancy
S S3 0.82644(2) 0.33712(4) 0.98103(3) 0.04480(10) Uani . . 1.000
O O29 0.70878(8) 0.34354(13) 0.78847(8) 0.0596(5) Uani . . 1.000
N N7 0.74152(7) 0.16124(12) 0.85768(7) 0.0339(4) Uani . . 1.000
C C1 0.82690(9) 0.06116(15) 0.96358(8) 0.0363(5) Uani . . 1.000
C C2 0.88048(9) 0.17861(16) 0.99035(9) 0.0394(5) Uani . . 1.000
C C4 0.73137(10) 0.29193(17) 1.02738(10) 0.0453(5) Uani . . 1.000
C C5 0.69169(10) 0.16727(16) 0.99169(9) 0.0408(5) Uani . . 1.000
C C6 0.66884(9) 0.18204(16) 0.90608(9) 0.0391(5) Uani . . 1.000
C C8 0.80249(9) 0.05810(14) 0.87769(8) 0.0331(4) Uani . . 1.000
C C9 0.74878(10) 0.05018(17) 1.00927(9) 0.0423(5) Uani . . 1.000
C C10 0.96512(9) 0.19279(16) 0.95551(8) 0.0385(5) Uani . . 1.000
C C11 0.99993(10) 0.09658(17) 0.91042(9) 0.0445(5) Uani . . 1.000
C C12 1.07730(10) 0.11366(19) 0.88021(10) 0.0514(6) Uani . . 1.000
C C13 1.12242(11) 0.2256(2) 0.89621(11) 0.0559(6) Uani . . 1.000
C C14 1.09029(11) 0.32036(19) 0.94271(11) 0.0540(6) Uani . . 1.000
C C15 1.01265(10) 0.30458(17) 0.97154(10) 0.0463(5) Uani . . 1.000
C C16 0.67511(10) 0.41074(18) 1.03071(10) 0.0477(6) Uani . . 1.000
C C17 0.66804(12) 0.5029(2) 0.97288(12) 0.0601(7) Uani . . 1.000
C C18 0.61737(13) 0.6117(2) 0.97894(15) 0.0751(8) Uani . . 1.000
C C19 0.57213(14) 0.6290(3) 1.04317(16) 0.0796(9) Uani . . 1.000
C C20 0.57740(13) 0.5376(3) 1.10071(14) 0.0754(9) Uani . . 1.000
C C21 0.62839(11) 0.4298(2) 1.09509(11) 0.0591(7) Uani . . 1.000
C C22 0.59391(9) 0.10197(18) 0.87771(10) 0.0441(5) Uani . . 1.000
C C23 0.56730(11) -0.0126(2) 0.91184(12) 0.0583(7) Uani . . 1.000
C C24 0.49901(12) -0.0802(2) 0.88170(14) 0.0724(8) Uani . . 1.000
C C25 0.45601(12) -0.0342(3) 0.81897(15) 0.0775(9) Uani . . 1.000
C C26 0.48129(12) 0.0798(3) 0.78469(13) 0.0761(9) Uani . . 1.000
C C27 0.54948(11) 0.1477(2) 0.81390(11) 0.0580(7) Uani . . 1.000
C C28 0.75666(9) 0.25237(16) 0.80319(9) 0.0402(5) Uani . . 1.000
C C30 0.83591(9) 0.24288(16) 0.76142(9) 0.0389(5) Uani . . 1.000
C C31 0.85066(11) 0.14558(18) 0.70793(9) 0.0491(6) Uani . . 1.000
C C32 0.92464(12) 0.1418(2) 0.67186(10) 0.0581(7) Uani . . 1.000
C C33 0.98443(12) 0.2338(2) 0.68825(11) 0.0636(7) Uani . . 1.000
C C34 0.97058(12) 0.3314(2) 0.74012(12) 0.0620(7) Uani . . 1.000
C C35 0.89625(11) 0.33674(18) 0.77646(11) 0.0528(6) Uani . . 1.000
C C36 0.77523(9) -0.07787(15) 0.84855(8) 0.0357(4) Uani . . 1.000
C C37 0.72046(10) -0.09110(17) 0.78593(9) 0.0436(5) Uani . . 1.000
C C38 0.70216(11) -0.21268(19) 0.75478(11) 0.0555(6) Uani . . 1.000
C C39 0.73747(11) -0.32502(18) 0.78514(12) 0.0587(7) Uani . . 1.000
C C40 0.79081(12) -0.31406(17) 0.84747(12) 0.0568(7) Uani . . 1.000
C C41 0.80947(10) -0.19264(16) 0.87882(10) 0.0466(6) Uani . . 1.000
H H1 0.85950 -0.01860 0.97440 0.0440 Uiso calc R 1.000
H H2 0.89130 0.16560 1.04540 0.0470 Uiso calc R 1.000
H H4 0.74720 0.26960 1.08050 0.0540 Uiso calc R 1.000
H H5 0.64000 0.15130 1.01800 0.0490 Uiso calc R 1.000
H H6 0.65310 0.27460 0.89890 0.0470 Uiso calc R 1.000
H H8 0.85270 0.08030 0.85050 0.0400 Uiso calc R 1.000
H H9A 0.76350 0.04830 1.06360 0.0510 Uiso calc R 1.000
H H9B 0.72010 -0.03130 0.99620 0.0510 Uiso calc R 1.000
H H11 0.97080 0.01910 0.90030 0.0530 Uiso calc R 1.000
H H12 1.09890 0.04890 0.84890 0.0620 Uiso calc R 1.000
H H13 1.17430 0.23710 0.87570 0.0670 Uiso calc R 1.000
H H14 1.12110 0.39550 0.95480 0.0650 Uiso calc R 1.000
H H15 0.99140 0.37020 1.00250 0.0560 Uiso calc R 1.000
H H17 0.69800 0.49150 0.92880 0.0720 Uiso calc R 1.000
H H18 0.61390 0.67330 0.93950 0.0900 Uiso calc R 1.000
H H19 0.53810 0.70240 1.04760 0.0960 Uiso calc R 1.000
H H20 0.54620 0.54840 1.14400 0.0900 Uiso calc R 1.000
H H21 0.63170 0.36890 1.13490 0.0710 Uiso calc R 1.000
H H23 0.59540 -0.04460 0.95540 0.0700 Uiso calc R 1.000
H H24 0.48240 -0.15810 0.90470 0.0870 Uiso calc R 1.000
H H25 0.40990 -0.07960 0.79940 0.0930 Uiso calc R 1.000
H H26 0.45230 0.11160 0.74150 0.0910 Uiso calc R 1.000
H H27 0.56580 0.22520 0.79040 0.0700 Uiso calc R 1.000
H H31 0.81020 0.08260 0.69650 0.0590 Uiso calc R 1.000
H H32 0.93420 0.07630 0.63600 0.0700 Uiso calc R 1.000
H H33 1.03480 0.22990 0.66400 0.0760 Uiso calc R 1.000
H H34 1.01130 0.39420 0.75090 0.0740 Uiso calc R 1.000
H H35 0.88670 0.40390 0.81130 0.0630 Uiso calc R 1.000
H H37 0.69560 -0.01630 0.76460 0.0520 Uiso calc R 1.000
H H38 0.66540 -0.21880 0.71260 0.0670 Uiso calc R 1.000
H H39 0.72530 -0.40700 0.76370 0.0700 Uiso calc R 1.000
H H40 0.81480 -0.38950 0.86890 0.0680 Uiso calc R 1.000
H H41 0.84590 -0.18760 0.92130 0.0560 Uiso calc R 1.000

loop_
_atom_type_symbol
_atom_type_description
_atom_type_scat_dispersion_real
_atom_type_scat_dispersion_imag
_atom_type_scat_source
S S 0.1246 0.1234 'International Tables Vol C Tables 4.2.6.8 and 6.1.1.4'
O O 0.0106 0.0060 'International Tables Vol C Tables 4.2.6.8 and 6.1.1.4'
N N 0.0061 0.0033 'International Tables Vol C Tables 4.2.6.8 and 6.1.1.4'
H H 0.0000 0.0000 'International Tables Vol C Tables 4.2.6.8 and 6.1.1.4'
C C 0.0033 0.0016 'International Tables Vol C Tables 4.2.6.8 and 6.1.1.4'

loop_
_geom_angle_atom_site_label_1
_geom_angle_atom_site_label_2
_geom_angle_atom_site_label_3
_geom_angle_site_symmetry_1
_geom_angle_site_symmetry_2
_geom_angle_site_symmetry_3
_geom_angle
_geom_angle_publ_flag
C2 C1 C9 . . . 111.47(12) yes
C8 C1 C9 . . . 108.77(12) yes
S3 C2 C1 . . . 113.12(10) yes
S3 C4 C5 . . . 111.87(12) yes
C4 C5 C9 . . . 108.56(13) yes
C6 C5 C9 . . . 113.20(13) yes
N7 C6 C5 . . . 111.90(12) yes
N7 C8 C1 . . . 111.32(12) yes
C1 C9 C5 . . . 110.08(13) yes
O29 C28 N7 . . . 122.25(14) yes
O29 C28 C30 . . . 119.28(15) yes
C2 S3 C4 . . . 98.37(7) yes
C6 N7 C8 . . . 120.12(12) yes
C6 N7 C28 . . . 117.93(12) yes
C8 N7 C28 . . . 121.10(12) yes
C2 C1 C8 . . . 115.76(12) no
S3 C2 C10 . . . 108.21(11) no
C1 C2 C10 . . . 117.11(13) no
S3 C4 C16 . . . 109.49(12) no
C5 C4 C16 . . . 115.40(14) no
C4 C5 C6 . . . 113.34(13) no
N7 C6 C22 . . . 111.90(13) no
C5 C6 C22 . . . 115.13(13) no
N7 C8 C36 . . . 112.39(12) no
C1 C8 C36 . . . 113.79(12) no
C2 C10 C11 . . . 123.26(14) no
C2 C10 C15 . . . 119.53(14) no
C11 C10 C15 . . . 117.16(14) no
C10 C11 C12 . . . 121.20(16) no
C11 C12 C13 . . . 120.37(17) no
C12 C13 C14 . . . 119.42(17) no
C13 C14 C15 . . . 120.21(17) no
C10 C15 C14 . . . 121.58(16) no
C4 C16 C17 . . . 123.18(16) no
C4 C16 C21 . . . 119.10(16) no
C17 C16 C21 . . . 117.72(17) no
C16 C17 C18 . . . 121.4(2) no
C17 C18 C19 . . . 120.0(2) no
C18 C19 C20 . . . 119.5(2) no
C19 C20 C21 . . . 120.6(2) no
C16 C21 C20 . . . 120.82(19) no
C6 C22 C23 . . . 124.29(15) no
C6 C22 C27 . . . 117.72(16) no
C23 C22 C27 . . . 117.98(16) no
C22 C23 C24 . . . 120.53(19) no
C23 C24 C25 . . . 120.8(2) no
C24 C25 C26 . . . 119.4(2) no
C25 C26 C27 . . . 120.4(2) no
C22 C27 C26 . . . 120.90(19) no
N7 C28 C30 . . . 118.45(13) no
C28 C30 C31 . . . 122.97(14) no
C28 C30 C35 . . . 118.16(15) no
C31 C30 C35 . . . 118.86(15) no
C30 C31 C32 . . . 120.21(16) no
C31 C32 C33 . . . 120.37(18) no
C32 C33 C34 . . . 120.23(18) no
C33 C34 C35 . . . 119.97(18) no
C30 C35 C34 . . . 120.34(17) no
C8 C36 C37 . . . 121.12(14) no
C8 C36 C41 . . . 121.68(13) no
C37 C36 C41 . . . 116.96(15) no
C36 C37 C38 . . . 121.32(16) no
C37 C38 C39 . . . 120.78(17) no
C38 C39 C40 . . . 118.73(17) no
C39 C40 C41 . . . 120.76(17) no
C36 C41 C40 . . . 121.45(16) no
C2 C1 H1 . . . 107.00 no
C8 C1 H1 . . . 107.00 no
C9 C1 H1 . . . 107.00 no
S3 C2 H2 . . . 106.00 no
C1 C2 H2 . . . 106.00 no
C10 C2 H2 . . . 106.00 no
S3 C4 H4 . . . 106.00 no
C5 C4 H4 . . . 106.00 no
C16 C4 H4 . . . 107.00 no
C4 C5 H5 . . . 107.00 no
C6 C5 H5 . . . 107.00 no
C9 C5 H5 . . . 107.00 no
N7 C6 H6 . . . 106.00 no
C5 C6 H6 . . . 106.00 no
C22 C6 H6 . . . 106.00 no
N7 C8 H8 . . . 106.00 no
C1 C8 H8 . . . 106.00 no
C36 C8 H8 . . . 106.00 no
C1 C9 H9A . . . 110.00 no
C1 C9 H9B . . . 110.00 no
C5 C9 H9A . . . 110.00 no
C5 C9 H9B . . . 110.00 no
H9A C9 H9B . . . 108.00 no
C10 C11 H11 . . . 119.00 no
C12 C11 H11 . . . 119.00 no
C11 C12 H12 . . . 120.00 no
C13 C12 H12 . . . 120.00 no
C12 C13 H13 . . . 120.00 no
C14 C13 H13 . . . 120.00 no
C13 C14 H14 . . . 120.00 no
C15 C14 H14 . . . 120.00 no
C10 C15 H15 . . . 119.00 no
C14 C15 H15 . . . 119.00 no
C16 C17 H17 . . . 119.00 no
C18 C17 H17 . . . 119.00 no
C17 C18 H18 . . . 120.00 no
C19 C18 H18 . . . 120.00 no
C18 C19 H19 . . . 120.00 no
C20 C19 H19 . . . 120.00 no
C19 C20 H20 . . . 120.00 no
C21 C20 H20 . . . 120.00 no
C16 C21 H21 . . . 120.00 no
C20 C21 H21 . . . 120.00 no
C22 C23 H23 . . . 120.00 no
C24 C23 H23 . . . 120.00 no
C23 C24 H24 . . . 120.00 no
C25 C24 H24 . . . 120.00 no
C24 C25 H25 . . . 120.00 no
C26 C25 H25 . . . 120.00 no
C25 C26 H26 . . . 120.00 no
C27 C26 H26 . . . 120.00 no
C22 C27 H27 . . . 119.00 no
C26 C27 H27 . . . 120.00 no
C30 C31 H31 . . . 120.00 no
C32 C31 H31 . . . 120.00 no
C31 C32 H32 . . . 120.00 no
C33 C32 H32 . . . 120.00 no
C32 C33 H33 . . . 120.00 no
C34 C33 H33 . . . 120.00 no
C33 C34 H34 . . . 120.00 no
C35 C34 H34 . . . 120.00 no
C30 C35 H35 . . . 120.00 no
C34 C35 H35 . . . 120.00 no
C36 C37 H37 . . . 119.00 no
C38 C37 H37 . . . 119.00 no
C37 C38 H38 . . . 120.00 no
C39 C38 H38 . . . 120.00 no
C38 C39 H39 . . . 121.00 no
C40 C39 H39 . . . 121.00 no
C39 C40 H40 . . . 120.00 no
C41 C40 H40 . . . 120.00 no
C36 C41 H41 . . . 119.00 no
C40 C41 H41 . . . 119.00 no

loop_
_geom_bond_atom_site_label_1
_geom_bond_atom_site_label_2
_geom_bond_site_symmetry_1
_geom_bond_site_symmetry_2
_geom_bond_distance
_geom_bond_publ_flag
S3 C2 . . 1.8338(19) yes
S3 C4 . . 1.8186(19) yes
O29 C28 . . 1.227(2) yes
N7 C6 . . 1.485(2) yes
N7 C8 . . 1.470(2) yes
N7 C28 . . 1.355(2) yes
C1 C2 . . 1.535(2) no
C1 C8 . . 1.537(2) no
C1 C9 . . 1.520(2) no
C2 C10 . . 1.522(2) no
C4 C5 . . 1.539(2) no
C4 C16 . . 1.511(3) no
C5 C6 . . 1.534(2) no
C5 C9 . . 1.528(2) no
C6 C22 . . 1.525(2) no
C8 C36 . . 1.529(2) no
C10 C11 . . 1.385(2) no
C10 C15 . . 1.392(2) no
C11 C12 . . 1.384(2) no
C12 C13 . . 1.372(3) no
C13 C14 . . 1.372(3) no
C14 C15 . . 1.376(3) no
C16 C17 . . 1.378(3) no
C16 C21 . . 1.389(3) no
C17 C18 . . 1.380(3) no
C18 C19 . . 1.371(4) no
C19 C20 . . 1.367(4) no
C20 C21 . . 1.374(3) no
C22 C23 . . 1.382(3) no
C22 C27 . . 1.383(3) no
C23 C24 . . 1.386(3) no
C24 C25 . . 1.358(3) no
C25 C26 . . 1.371(4) no
C26 C27 . . 1.380(3) no
C28 C30 . . 1.498(2) no
C30 C31 . . 1.385(2) no
C30 C35 . . 1.381(2) no
C31 C32 . . 1.370(3) no
C32 C33 . . 1.365(3) no
C33 C34 . . 1.365(3) no
C34 C35 . . 1.378(3) no
C36 C37 . . 1.387(2) no
C36 C41 . . 1.385(2) no
C37 C38 . . 1.376(3) no
C38 C39 . . 1.372(3) no
C39 C40 . . 1.368(3) no
C40 C41 . . 1.377(3) no
C1 H1 . . 0.9800 no
C2 H2 . . 0.9800 no
C4 H4 . . 0.9800 no
C5 H5 . . 0.9800 no
C6 H6 . . 0.9800 no
C8 H8 . . 0.9800 no
C9 H9A . . 0.9700 no
C9 H9B . . 0.9700 no
C11 H11 . . 0.9300 no
C12 H12 . . 0.9300 no
C13 H13 . . 0.9300 no
C14 H14 . . 0.9300 no
C15 H15 . . 0.9300 no
C17 H17 . . 0.9300 no
C18 H18 . . 0.9300 no
C19 H19 . . 0.9300 no
C20 H20 . . 0.9300 no
C21 H21 . . 0.9300 no
C23 H23 . . 0.9300 no
C24 H24 . . 0.9300 no
C25 H25 . . 0.9300 no
C26 H26 . . 0.9300 no
C27 H27 . . 0.9300 no
C31 H31 . . 0.9300 no
C32 H32 . . 0.9300 no
C33 H33 . . 0.9300 no
C34 H34 . . 0.9300 no
C35 H35 . . 0.9300 no
C37 H37 . . 0.9300 no
C38 H38 . . 0.9300 no
C39 H39 . . 0.9300 no
C40 H40 . . 0.9300 no
C41 H41 . . 0.9300 no

loop_
_geom_hbond_atom_site_label_D
_geom_hbond_atom_site_label_H
_geom_hbond_atom_site_label_A
_geom_hbond_site_symmetry_A
_geom_hbond_distance_DH
_geom_hbond_distance_HA
_geom_hbond_distance_DA
_geom_hbond_angle_DHA
_geom_hbond_publ_flag
C25 H25 O29 2_646 0.9300 2.5300 3.431(3) 162.00 yes
C39 H39 O29 1_545 0.9300 2.5800 3.395(3) 146.00 yes
C1 H1 Cg1 3_757 0.9800 2.9900 3.903(3) 155.00 yes

loop_
_geom_torsion_atom_site_label_1
_geom_torsion_atom_site_label_2
_geom_torsion_atom_site_label_3
_geom_torsion_atom_site_label_4
_geom_torsion_site_symmetry_1
_geom_torsion_site_symmetry_2
_geom_torsion_site_symmetry_3
_geom_torsion_site_symmetry_4
_geom_torsion
_geom_torsion_publ_flag
C4 S3 C2 C1 . . . . 49.37(12) no
C4 S3 C2 C10 . . . . -179.17(11) no
C2 S3 C4 C5 . . . . -53.26(13) no
C2 S3 C4 C16 . . . . 177.51(12) no
C8 N7 C6 C5 . . . . 38.98(18) no
C8 N7 C6 C22 . . . . -91.94(16) no
C28 N7 C6 C5 . . . . -130.54(14) no
C28 N7 C6 C22 . . . . 98.54(16) no
C6 N7 C8 C1 . . . . -45.97(17) no
C6 N7 C8 C36 . . . . 83.00(15) no
C28 N7 C8 C1 . . . . 123.21(14) no
C28 N7 C8 C36 . . . . -107.82(15) no
C6 N7 C28 O29 . . . . -6.5(2) no
C6 N7 C28 C30 . . . . 171.66(13) no
C8 N7 C28 O29 . . . . -175.93(14) no
C8 N7 C28 C30 . . . . 2.3(2) no
C8 C1 C2 S3 . . . . 65.46(15) no
C8 C1 C2 C10 . . . . -61.43(18) no
C9 C1 C2 S3 . . . . -59.55(15) no
C9 C1 C2 C10 . . . . 173.56(13) no
C2 C1 C8 N7 . . . . -71.00(16) no
C2 C1 C8 C36 . . . . 160.77(12) no
C9 C1 C8 N7 . . . . 55.39(16) no
C9 C1 C8 C36 . . . . -72.84(16) no
C2 C1 C9 C5 . . . . 67.19(16) no
C8 C1 C9 C5 . . . . -61.64(16) no
S3 C2 C10 C11 . . . . -138.76(14) no
S3 C2 C10 C15 . . . . 44.09(17) no
C1 C2 C10 C11 . . . . -9.5(2) no
C1 C2 C10 C15 . . . . 173.34(14) no
S3 C4 C5 C6 . . . . -59.83(16) no
S3 C4 C5 C9 . . . . 66.87(15) no
C16 C4 C5 C6 . . . . 66.23(18) no
C16 C4 C5 C9 . . . . -167.08(14) no
S3 C4 C16 C17 . . . . 37.0(2) no
S3 C4 C16 C21 . . . . -142.51(15) no
C5 C4 C16 C17 . . . . -90.3(2) no
C5 C4 C16 C21 . . . . 90.2(2) no
C4 C5 C6 N7 . . . . 81.46(16) no
C4 C5 C6 C22 . . . . -149.29(14) no
C9 C5 C6 N7 . . . . -42.75(18) no
C9 C5 C6 C22 . . . . 86.51(17) no
C4 C5 C9 C1 . . . . -70.44(16) no
C6 C5 C9 C1 . . . . 56.34(17) no
N7 C6 C22 C23 . . . . 103.55(19) no
N7 C6 C22 C27 . . . . -76.87(19) no
C5 C6 C22 C23 . . . . -25.7(2) no
C5 C6 C22 C27 . . . . 153.88(16) no
N7 C8 C36 C37 . . . . 25.00(19) no
N7 C8 C36 C41 . . . . -160.87(14) no
C1 C8 C36 C37 . . . . 152.67(14) no
C1 C8 C36 C41 . . . . -33.19(19) no
C2 C10 C11 C12 . . . . -179.73(15) no
C15 C10 C11 C12 . . . . -2.5(2) no
C2 C10 C15 C14 . . . . 178.55(16) no
C11 C10 C15 C14 . . . . 1.2(2) no
C10 C11 C12 C13 . . . . 1.8(3) no
C11 C12 C13 C14 . . . . 0.3(3) no
C12 C13 C14 C15 . . . . -1.5(3) no
C13 C14 C15 C10 . . . . 0.8(3) no
C4 C16 C17 C18 . . . . -178.47(18) no
C21 C16 C17 C18 . . . . 1.0(3) no
C4 C16 C21 C20 . . . . 179.09(18) no
C17 C16 C21 C20 . . . . -0.4(3) no
C16 C17 C18 C19 . . . . -0.7(3) no
C17 C18 C19 C20 . . . . -0.3(4) no
C18 C19 C20 C21 . . . . 0.9(4) no
C19 C20 C21 C16 . . . . -0.5(3) no
C6 C22 C23 C24 . . . . -179.22(17) no
C27 C22 C23 C24 . . . . 1.2(3) no
C6 C22 C27 C26 . . . . 179.54(18) no
C23 C22 C27 C26 . . . . -0.9(3) no
C22 C23 C24 C25 . . . . -1.2(3) no
C23 C24 C25 C26 . . . . 0.8(4) no
C24 C25 C26 C27 . . . . -0.4(4) no
C25 C26 C27 C22 . . . . 0.5(3) no
O29 C28 C30 C31 . . . . -110.16(19) no
O29 C28 C30 C35 . . . . 68.9(2) no
N7 C28 C30 C31 . . . . 71.6(2) no
N7 C28 C30 C35 . . . . -109.29(18) no
C28 C30 C31 C32 . . . . -179.70(16) no
C35 C30 C31 C32 . . . . 1.2(3) no
C28 C30 C35 C34 . . . . 179.28(17) no
C31 C30 C35 C34 . . . . -1.6(3) no
C30 C31 C32 C33 . . . . 0.0(3) no
C31 C32 C33 C34 . . . . -0.8(3) no
C32 C33 C34 C35 . . . . 0.4(3) no
C33 C34 C35 C30 . . . . 0.8(3) no
C8 C36 C37 C38 . . . . 173.43(15) no
C41 C36 C37 C38 . . . . -1.0(2) no
C8 C36 C41 C40 . . . . -173.51(15) no
C37 C36 C41 C40 . . . . 0.9(2) no
C36 C37 C38 C39 . . . . 0.3(3) no
C37 C38 C39 C40 . . . . 0.5(3) no
C38 C39 C40 C41 . . . . -0.6(3) no
C39 C40 C41 C36 . . . . -0.1(3) no
